data_1558452
loop_
_publ_author_name
'Reiersolmoen, Ann Chrisitn'
'Battaglia, Stefano'
'\/Oien-\/Odegaard, Sigurd'
'Gupta, Arvind Kumar Kumar'
'Fiksdahl, Anne'
'Lindh, Roland'
'Erdelyi, Mate'

_publ_section_title
;
 Symmetry of Three-Center, Four-Electron Bonds
;
_journal_name_full 'Chemical Science'
_journal_paper_doi 10.1039/D0SC02076A
_journal_year 2020
_chemical_formula_moiety '1(C20 H12 Ag N2), 0.75(C H2 Cl2), B F4'
_chemical_formula_sum 'C20.66 H13.5 Ag B Cl1.5 F4 N2'
_chemical_formula_weight 537.58
_space_group_crystal_system triclinic
_space_group_IT_number 2
_space_group_name_Hall '-P 1'
_space_group_name_H-M_alt 'P -1'
_atom_sites_solution_hydrogens geom
_atom_sites_solution_primary dual
_audit_creation_date 2020-03-12
_audit_creation_method
;
Olex2 1.2
(compiled 2018.05.29 svn.r3508 for OlexSys, GUI svn.r5506)
;
_audit_update_record
;
2020-03-12 deposited with the CCDC.	2020-06-19 downloaded from the CCDC.
;
_cell_angle_alpha 85.099(15)
_cell_angle_beta 86.731(15)
_cell_angle_gamma 81.161(15)
_cell_formula_units_Z 4
_cell_length_a 6.987(5)
_cell_length_b 13.924(10)
_cell_length_c 21.312(15)
_cell_measurement_reflns_used 2633
_cell_measurement_temperature 150(2)
_cell_measurement_theta_max 21.337
_cell_measurement_theta_min 2.334
_cell_volume 2039(3)
_computing_cell_refinement 'SAINT V8.38A (Bruker AXS, 2016)'
_computing_data_collection 'APEX3 (Bruker AXS, 2016)'
_computing_data_reduction 'SAINT V8.38A (Bruker AXS, 2016)'
_computing_molecular_graphics 'Olex2 (Dolomanov et al., 2009)'
_computing_publication_material 'Olex2 (Dolomanov et al., 2009)'
_computing_structure_refinement 'SHELXL (Sheldrick, 2015b)'
_computing_structure_solution 'SHELXT (Sheldrick, 2015a)'
_diffrn_ambient_temperature 150(2)
_diffrn_measured_fraction_theta_full 0.998
_diffrn_measured_fraction_theta_max 0.998
_diffrn_measurement_device_type 'Bruker APEX-II CCD'
_diffrn_measurement_method '\f and \w scans'
_diffrn_radiation_type MoK\a
_diffrn_radiation_wavelength 0.71073
_diffrn_reflns_av_R_equivalents 0.0863
_diffrn_reflns_av_unetI/netI 0.0675
_diffrn_reflns_Laue_measured_fraction_full 0.998
_diffrn_reflns_Laue_measured_fraction_max 0.998
_diffrn_reflns_limit_h_max 7
_diffrn_reflns_limit_h_min -7
_diffrn_reflns_limit_k_max 14
_diffrn_reflns_limit_k_min -14
_diffrn_reflns_limit_l_max 22
_diffrn_reflns_limit_l_min -22
_diffrn_reflns_number 19247
_diffrn_reflns_point_group_measured_fraction_full 0.998
_diffrn_reflns_point_group_measured_fraction_max 0.998
_diffrn_reflns_theta_full 21.966
_diffrn_reflns_theta_max 21.966
_diffrn_reflns_theta_min 1.704
_diffrn_standards_number 0
_exptl_absorpt_coefficient_mu 1.231
_exptl_absorpt_correction_T_max 0.7452
_exptl_absorpt_correction_T_min 0.4500
_exptl_absorpt_correction_type multi-scan
_exptl_absorpt_process_details
;
SADABS-2016/2 (Bruker,2016/2) was used for absorption correction. 
wR2(int) was 0.1557 before and 0.0813 after correction. 
The Ratio of minimum to maximum transmission is 0.6039. 
The \l/2 correction factor is Not present.
;
_exptl_crystal_colour colourless
_exptl_crystal_density_diffrn 1.751
_exptl_crystal_description needle
_exptl_crystal_F_000 1060
_exptl_crystal_size_max 0.38
_exptl_crystal_size_mid 0.12
_exptl_crystal_size_min 0.08
_exptl_transmission_factor_max 1.0000
_exptl_transmission_factor_min 0.6039
_refine_diff_density_max 0.940
_refine_diff_density_min -1.168
_refine_diff_density_rms 0.147
_refine_ls_extinction_method none
_refine_ls_goodness_of_fit_ref 1.042
_refine_ls_hydrogen_treatment constr
_refine_ls_matrix_type full
_refine_ls_number_parameters 643
_refine_ls_number_reflns 4972
_refine_ls_number_restraints 148
_refine_ls_restrained_S_all 1.034
_refine_ls_R_factor_all 0.1252
_refine_ls_R_factor_gt 0.0832
_refine_ls_shift/su_max 0.000
_refine_ls_shift/su_mean 0.000
_refine_ls_structure_factor_coef Fsqd
_refine_ls_weighting_details 'w=1/[\s^2^(Fo^2^)+(0.0556P)^2^+39.6638P] where P=(Fo^2^+2Fc^2^)/3'
_refine_ls_weighting_scheme calc
_refine_ls_wR_factor_gt 0.1778
_refine_ls_wR_factor_ref 0.2086
_reflns_Friedel_coverage 0.000
_reflns_number_gt 3458
_reflns_number_total 4972
_reflns_threshold_expression 'I > 2\s(I)'
_cod_data_source_file d0sc02076a2.cif
_cod_data_source_block ag_ag_524_soe
_cod_original_cell_volume 2039(2)
_cod_original_formula_sum 'C20.66 H13.50 Ag B Cl1.50 F4 N2'
_cod_database_code 1558452
_shelx_shelxl_version_number 2018/3
_shelx_space_group_comment
;
The symmetry employed for this shelxl refinement is uniquely defined
by the following loop, which should always be used as a source of
symmetry information in preference to the above space-group names.
They are only intended as comments.
;
_shelx_estimated_absorpt_t_max 0.908
_shelx_estimated_absorpt_t_min 0.652
_olex2_refinement_description
;
1. Fixed Uiso
 At 1.2 times of:
  All C(H) groups, All C(H,H) groups
2. Restrained distances
 C40-C41
 1.15 with sigma of 0.02
3. Uiso/Uaniso restraints and constraints
Uanis(C2) \\sim Ueq, Uanis(C16) \\sim Ueq: with sigma of 0.01 and sigma for
terminal atoms of 0.02
4. Rigid body (RIGU) restrains
 B1, F1, F2, F5, F6, F12, F13, F14, F15
 with sigma for 1-2 distances of 0.004 and sigma for 1-3 distances of 0.004
 F9, F3, B2, F4, F7, F8, F10, F11, F16
 with sigma for 1-2 distances of 0.004 and sigma for 1-3 distances of 0.004
 C40, C41, C4, C8
 with sigma for 1-2 distances of 0.004 and sigma for 1-3 distances of 0.004
5. Others
 Sof(Ag9)=1-FVAR(1)
 Sof(Ag2)=Sof(C40)=Sof(C41)=FVAR(1)
 Sof(F9)=Sof(F10)=Sof(F11)=Sof(F16)=1-FVAR(2)
 Sof(F3)=Sof(F4)=Sof(F7)=Sof(F8)=FVAR(2)
 Sof(F12)=Sof(F13)=Sof(F14)=Sof(F15)=1-FVAR(3)
 Sof(F1)=Sof(F2)=Sof(F5)=Sof(F6)=FVAR(3)
 Fixed Sof: Cl4(0.5) Cl3(0.5) C42(0.5) H42A(0.5) H42B(0.5)
6.a Secondary CH2 refined with riding coordinates:
 C33(H33A,H33B), C42(H42A,H42B)
6.b Aromatic/amide H refined with riding coordinates:
 C3(H3), C7(H7), C9(H9), C11(H11), C15(H15), C16(H16), C17(H17), C18(H18),
 C19(H19), C21(H21), C24(H24), C25(H25), C26(H26), C27(H27), C28(H28), C30(H30),
  C31(H31), C32(H32), C34(H34), C35(H35), C36(H36), C37(H37), C38(H38), C39(H39)
;
_olex2_submission_special_instructions 'No special instructions were received'

loop_
_space_group_symop_operation_xyz
'x, y, z'
'-x, -y, -z'

loop_
_atom_site_label
_atom_site_type_symbol
_atom_site_fract_x
_atom_site_fract_y
_atom_site_fract_z
_atom_site_U_iso_or_equiv
_atom_site_adp_type
_atom_site_occupancy
_atom_site_site_symmetry_order
_atom_site_calc_flag
_atom_site_refinement_flags_posn
_atom_site_refinement_flags_adp
_atom_site_refinement_flags_occupancy
_atom_site_disorder_assembly
_atom_site_disorder_group
Ag1 Ag 0.62255(16) 0.24382(8) 0.32329(5) 0.0555(4) Uani 1 1 d . . . . .
Ag2 Ag 0.07743(17) 0.54418(8) 0.76745(5) 0.0461(5) Uani 0.908(4) 1 d . . P . .
Cl2 Cl 0.4178(6) 0.8066(3) 0.25860(18) 0.0674(11) Uani 1 1 d . . . . .
Cl1 Cl 0.3763(10) 0.9408(4) 0.1474(2) 0.1078(19) Uani 1 1 d . . . . .
N3 N 0.1321(15) 0.4766(8) 0.6813(5) 0.041(3) Uani 1 1 d . . . . .
Cl4 Cl -0.078(2) -0.0419(8) 1.0130(7) 0.101(4) Uani 0.5 1 d . . P A -1
N4 N 0.0383(15) 0.6145(9) 0.8515(5) 0.049(3) Uani 1 1 d . . . . .
N1 N 0.7511(16) 0.0976(8) 0.3172(6) 0.054(3) Uani 1 1 d . . . . .
Cl3 Cl 0.2382(19) 0.0599(8) 0.9840(6) 0.106(4) Uani 0.5 1 d . . P A -1
N2 N 0.4872(16) 0.3892(9) 0.3313(6) 0.052(3) Uani 1 1 d . . . . .
C1 C -0.1413(18) 0.8029(9) 0.7451(6) 0.037(3) Uani 1 1 d . . . . .
C2 C -0.2043(17) 0.8545(9) 0.6866(6) 0.037(3) Uani 1 1 d . U . . .
C3 C 0.093(2) 0.5648(10) 0.9062(6) 0.047(4) Uani 1 1 d . . . . .
H3 H 0.141434 0.497228 0.906424 0.057 Uiso 1 1 calc R . . . .
C4 C -0.1669(17) 0.8106(9) 0.6299(6) 0.039(3) Uani 1 1 d . U . . .
C5 C 0.4895(18) 0.3272(11) 0.1126(7) 0.049(4) Uani 1 1 d . . . . .
F1 F 0.1970(19) 0.3596(11) 0.8387(8) 0.075(4) Uani 0.72(2) 1 d . U P B 1
C6 C -0.0901(18) 0.7609(9) 0.7910(7) 0.042(3) Uani 1 1 d . . . . .
F2 F -0.016(3) 0.2892(14) 0.7945(6) 0.080(5) Uani 0.72(2) 1 d . U P B 1
C7 C 0.1337(19) 0.4890(10) 0.5686(6) 0.048(4) Uani 1 1 d . . . . .
H7 H 0.108636 0.528395 0.530420 0.057 Uiso 1 1 calc R . . . .
C8 C 0.0985(19) 0.5297(9) 0.6258(6) 0.042(3) Uani 1 1 d . U . . .
C9 C 0.2056(19) 0.3803(10) 0.6788(7) 0.046(3) Uani 1 1 d . . . . .
H9 H 0.235779 0.341514 0.716870 0.056 Uiso 1 1 calc R . . . .
C10 C 0.761(2) 0.0562(11) 0.2616(7) 0.049(4) Uani 1 1 d . . . . .
C11 C 0.0103(19) 0.7067(11) 0.9619(6) 0.050(4) Uani 1 1 d . . . . .
H11 H 0.001419 0.738533 0.999841 0.060 Uiso 1 1 calc R . . . .
C12 C 0.475(2) 0.3710(11) 0.1725(8) 0.052(4) Uani 1 1 d . . . . .
C13 C 0.4266(19) 0.4475(12) 0.2794(7) 0.051(4) Uani 1 1 d . . . . .
C14 C -0.0328(19) 0.7116(10) 0.8514(7) 0.047(4) Uani 1 1 d . . . . .
C15 C 0.0789(19) 0.6104(11) 0.9626(7) 0.050(4) Uani 1 1 d . . . . .
H15 H 0.117266 0.574256 1.000847 0.061 Uiso 1 1 calc R . . . .
C16 C -0.3172(18) 0.9590(9) 0.5746(6) 0.042(3) Uani 1 1 d . U . . .
H16 H -0.351828 0.994729 0.535886 0.050 Uiso 1 1 calc R . . . .
C17 C 0.236(2) 0.3392(10) 0.6235(6) 0.048(4) Uani 1 1 d . . . . .
H17 H 0.280598 0.271156 0.623874 0.058 Uiso 1 1 calc R . . . .
C18 C 0.8134(19) 0.0393(12) 0.3687(7) 0.053(4) Uani 1 1 d . . . . .
H18 H 0.800105 0.065914 0.408582 0.063 Uiso 1 1 calc R . . . .
C19 C -0.0479(19) 0.7599(10) 0.9056(6) 0.046(3) Uani 1 1 d . . . . .
H19 H -0.096557 0.827518 0.904895 0.056 Uiso 1 1 calc R . . . .
C20 C 0.685(2) 0.1177(11) 0.2083(8) 0.057(4) Uani 1 1 d . . . . .
C21 C 0.337(2) 0.5452(11) 0.2831(9) 0.062(4) Uani 1 1 d . . . . .
H21 H 0.293853 0.584906 0.246629 0.075 Uiso 1 1 calc R . . . .
C22 C 0.456(2) 0.4032(11) 0.2197(9) 0.054(4) Uani 1 1 d . . . . .
F3 F 0.314(5) 0.674(2) 0.4937(16) 0.099(9) Uani 0.53(3) 1 d . U P C 1
C23 C 0.5542(19) 0.2273(11) 0.1088(7) 0.051(4) Uani 1 1 d . . . . .
F4 F 0.173(4) 0.8421(19) 0.4999(13) 0.083(8) Uani 0.53(3) 1 d . U P C 1
C24 C 0.314(2) 0.5796(12) 0.3411(10) 0.071(5) Uani 1 1 d . . . . .
H24 H 0.258227 0.645433 0.345260 0.085 Uiso 1 1 calc R . . . .
C25 C -0.230(2) 0.8631(10) 0.5749(6) 0.052(4) Uani 1 1 d . . . . .
H25 H -0.212671 0.832348 0.536450 0.063 Uiso 1 1 calc R . . . .
C26 C -0.354(2) 1.0029(10) 0.6305(7) 0.053(4) Uani 1 1 d . . . . .
H26 H -0.419200 1.067948 0.630765 0.063 Uiso 1 1 calc R . . . .
C27 C 0.433(2) 0.3845(13) 0.0585(8) 0.063(4) Uani 1 1 d . . . . .
H27 H 0.387261 0.452062 0.060874 0.076 Uiso 1 1 calc R . . . .
C28 C 0.834(2) -0.0395(11) 0.2562(8) 0.057(4) Uani 1 1 d . . . . .
H28 H 0.838926 -0.066519 0.216578 0.069 Uiso 1 1 calc R . . . .
C29 C 0.621(2) 0.1666(11) 0.1635(8) 0.052(4) Uani 1 1 d . . . . .
C30 C 0.459(2) 0.4251(11) 0.3873(8) 0.060(4) Uani 1 1 d . . . . .
H30 H 0.500222 0.384231 0.423520 0.072 Uiso 1 1 calc R . . . .
C31 C -0.294(2) 0.9498(10) 0.6878(7) 0.053(4) Uani 1 1 d . . . . .
H31 H -0.314953 0.979813 0.726480 0.064 Uiso 1 1 calc R . . . .
C32 C 0.205(2) 0.3916(10) 0.5668(7) 0.058(4) Uani 1 1 d . . . . .
H32 H 0.231833 0.362031 0.528094 0.070 Uiso 1 1 calc R . . . .
C33 C 0.414(2) 0.8193(11) 0.1754(7) 0.065(4) Uani 1 1 d . . . . .
H33A H 0.538689 0.787161 0.157327 0.078 Uiso 1 1 calc R . . . .
H33B H 0.309284 0.786426 0.161655 0.078 Uiso 1 1 calc R . . . .
C34 C 0.894(2) -0.0561(14) 0.3655(9) 0.070(5) Uani 1 1 d . . . . .
H34 H 0.944243 -0.093074 0.402085 0.083 Uiso 1 1 calc R . . . .
C35 C 0.505(2) 0.2471(18) -0.0018(8) 0.082(6) Uani 1 1 d . . . . .
H35 H 0.510066 0.220346 -0.041521 0.098 Uiso 1 1 calc R . . . .
C36 C 0.372(2) 0.5196(14) 0.3950(9) 0.069(5) Uani 1 1 d . . . . .
H36 H 0.352582 0.543327 0.435699 0.083 Uiso 1 1 calc R . . . .
C37 C 0.563(2) 0.1854(13) 0.0521(7) 0.064(4) Uani 1 1 d . . . . .
H37 H 0.606502 0.117684 0.049467 0.077 Uiso 1 1 calc R . . . .
F5 F -0.105(2) 0.3621(15) 0.8835(8) 0.104(6) Uani 0.72(2) 1 d . U P B 1
C38 C 0.443(3) 0.3448(17) 0.0021(10) 0.087(6) Uani 1 1 d . . . . .
H38 H 0.405927 0.385009 -0.034829 0.104 Uiso 1 1 calc R . . . .
C39 C 0.903(2) -0.0979(12) 0.3098(10) 0.076(5) Uani 1 1 d . . . . .
H39 H 0.954367 -0.164807 0.307121 0.091 Uiso 1 1 calc R . . . .
F6 F 0.112(3) 0.2252(12) 0.8867(8) 0.131(8) Uani 0.72(2) 1 d . U P B 1
F7 F 0.276(4) 0.7772(13) 0.4120(8) 0.085(8) Uani 0.53(3) 1 d . U P C 1
F8 F 0.469(4) 0.785(3) 0.485(2) 0.137(12) Uani 0.53(3) 1 d . U P C 1
B1 B 0.036(3) 0.3042(15) 0.8510(9) 0.068(4) Uani 1 1 d . U . . .
B2 B 0.290(3) 0.7696(14) 0.4791(9) 0.064(4) Uani 1 1 d . U . . .
C40 C 0.007(4) 0.6300(13) 0.6270(14) 0.040(6) Uani 0.908(4) 1 d D U P D 1
C41 C -0.061(6) 0.7100(17) 0.6334(17) 0.035(6) Uani 0.908(4) 1 d D U P D 1
Ag9 Ag -0.023(4) 0.6776(14) 0.6255(12) 0.056(7) Uani 0.092(4) 1 d . . P D 2
F9 F 0.338(6) 0.784(3) 0.5440(14) 0.157(15) Uani 0.47(3) 1 d . U P C 2
F10 F 0.431(7) 0.781(3) 0.441(2) 0.17(2) Uani 0.47(3) 1 d . U P C 2
F11 F 0.130(6) 0.819(4) 0.476(2) 0.182(18) Uani 0.47(3) 1 d . U P C 2
C42 C 0.008(11) 0.038(5) 0.951(3) 0.19(4) Uani 0.5 1 d . . P A -1
H42A H -0.083998 0.098979 0.944110 0.222 Uiso 0.5 1 calc R . P A -1
H42B H 0.032421 0.005817 0.910893 0.222 Uiso 0.5 1 calc R . P A -1
F12 F -0.094(6) 0.259(4) 0.8986(16) 0.105(16) Uani 0.28(2) 1 d . U P B 2
F13 F -0.085(7) 0.382(3) 0.829(3) 0.128(19) Uani 0.28(2) 1 d . U P B 2
F14 F 0.058(12) 0.235(5) 0.809(3) 0.15(2) Uani 0.28(2) 1 d . U P B 2
F15 F 0.183(6) 0.325(3) 0.879(2) 0.086(12) Uani 0.28(2) 1 d . U P B 2
F16 F 0.206(8) 0.685(3) 0.494(2) 0.152(16) Uani 0.47(3) 1 d . U P C 2

loop_
_atom_site_aniso_label
_atom_site_aniso_U_11
_atom_site_aniso_U_22
_atom_site_aniso_U_33
_atom_site_aniso_U_23
_atom_site_aniso_U_13
_atom_site_aniso_U_12
Ag1 0.0475(8) 0.0584(8) 0.0570(8) 0.0104(6) -0.0091(6) -0.0023(6)
Ag2 0.0444(8) 0.0559(8) 0.0340(7) 0.0091(5) -0.0053(5) -0.0003(6)
Cl2 0.080(3) 0.060(2) 0.057(2) 0.0081(19) -0.014(2) 0.005(2)
Cl1 0.168(6) 0.085(3) 0.062(3) 0.026(3) -0.019(3) -0.007(3)
N3 0.039(7) 0.049(7) 0.032(6) 0.008(5) 0.002(5) -0.007(5)
Cl4 0.110(11) 0.067(6) 0.115(10) -0.002(7) 0.038(9) 0.003(7)
N4 0.034(7) 0.071(9) 0.037(7) 0.005(6) -0.006(5) 0.003(6)
N1 0.037(7) 0.056(8) 0.067(9) 0.015(7) -0.017(6) -0.006(6)
Cl3 0.079(8) 0.091(8) 0.145(11) -0.013(7) -0.038(8) 0.011(6)
N2 0.037(7) 0.065(8) 0.056(8) -0.002(7) 0.006(6) -0.017(6)
C1 0.029(7) 0.034(7) 0.044(9) 0.007(7) 0.001(6) 0.004(6)
C2 0.025(6) 0.046(7) 0.040(7) 0.002(6) 0.010(5) -0.008(5)
C3 0.054(9) 0.051(9) 0.034(8) 0.013(7) -0.006(7) -0.003(7)
C4 0.028(7) 0.054(7) 0.032(7) 0.008(6) 0.003(6) -0.001(6)
C5 0.020(7) 0.064(10) 0.061(10) 0.017(8) -0.012(7) -0.010(7)
F1 0.079(8) 0.080(9) 0.064(10) -0.003(7) -0.022(7) -0.006(7)
C6 0.027(7) 0.037(8) 0.059(10) 0.018(8) -0.002(7) -0.008(6)
F2 0.096(12) 0.109(14) 0.038(6) 0.009(7) -0.008(6) -0.032(10)
C7 0.049(9) 0.058(10) 0.037(8) -0.003(7) -0.014(7) -0.009(7)
C8 0.044(8) 0.048(6) 0.032(8) 0.004(6) 0.000(6) -0.008(6)
C9 0.038(8) 0.048(9) 0.052(9) 0.001(7) -0.007(7) -0.005(7)
C10 0.039(9) 0.056(10) 0.051(10) 0.006(8) 0.005(7) -0.010(7)
C11 0.041(9) 0.068(11) 0.040(9) -0.008(8) 0.002(7) -0.010(8)
C12 0.036(9) 0.054(10) 0.063(12) 0.020(9) -0.009(8) -0.009(7)
C13 0.033(8) 0.076(11) 0.046(9) 0.003(8) 0.000(7) -0.021(8)
C14 0.037(8) 0.049(9) 0.051(10) 0.017(8) -0.007(7) -0.005(7)
C15 0.041(9) 0.059(10) 0.048(9) 0.011(8) 0.000(7) -0.002(7)
C16 0.032(6) 0.041(7) 0.049(7) 0.014(6) -0.017(6) 0.004(5)
C17 0.052(9) 0.050(9) 0.042(9) 0.000(7) 0.001(7) -0.004(7)
C18 0.030(8) 0.080(12) 0.049(9) 0.009(8) -0.004(7) -0.014(8)
C19 0.043(9) 0.056(9) 0.037(8) 0.013(7) 0.004(7) -0.010(7)
C20 0.037(9) 0.059(10) 0.074(12) -0.007(9) -0.003(8) -0.005(8)
C21 0.045(10) 0.052(10) 0.088(13) -0.001(9) -0.007(9) -0.003(8)
C22 0.036(9) 0.054(10) 0.071(12) 0.021(9) -0.013(9) -0.012(7)
F3 0.17(3) 0.063(8) 0.048(13) 0.026(9) 0.006(17) 0.005(10)
C23 0.034(8) 0.065(10) 0.052(10) 0.006(8) -0.018(7) -0.004(7)
F4 0.096(15) 0.077(10) 0.074(15) -0.018(11) 0.037(12) -0.015(9)
C24 0.040(10) 0.056(10) 0.119(17) -0.028(12) 0.011(10) -0.009(8)
C25 0.058(10) 0.057(9) 0.040(9) 0.012(7) 0.004(7) -0.014(8)
C26 0.048(9) 0.044(8) 0.065(10) 0.018(8) -0.018(8) -0.010(7)
C27 0.049(10) 0.081(12) 0.057(11) 0.031(9) -0.021(8) -0.011(8)
C28 0.039(9) 0.059(10) 0.069(11) 0.012(8) -0.009(8) 0.002(7)
C29 0.030(8) 0.064(10) 0.065(11) -0.005(9) -0.005(8) -0.012(7)
C30 0.040(9) 0.055(10) 0.080(13) 0.002(9) 0.011(8) 0.000(8)
C31 0.052(9) 0.057(9) 0.051(9) 0.012(7) -0.011(7) -0.010(8)
C32 0.071(11) 0.044(9) 0.058(10) -0.003(8) -0.013(8) -0.002(8)
C33 0.072(11) 0.080(11) 0.050(9) 0.005(8) -0.011(8) -0.032(9)
C34 0.049(10) 0.081(13) 0.071(13) 0.035(10) -0.006(9) -0.006(9)
C35 0.048(11) 0.16(2) 0.039(10) 0.000(12) -0.011(8) -0.007(12)
C36 0.043(10) 0.095(14) 0.075(12) -0.017(11) 0.008(9) -0.028(10)
C37 0.049(10) 0.088(12) 0.057(11) -0.007(9) -0.006(8) -0.007(9)
F5 0.092(10) 0.140(15) 0.076(11) -0.020(11) 0.004(8) 0.000(9)
C38 0.052(11) 0.122(18) 0.079(15) 0.045(13) -0.001(10) -0.017(12)
C39 0.042(10) 0.058(11) 0.124(17) 0.029(12) 0.004(11) -0.019(8)
F6 0.18(2) 0.110(12) 0.083(11) 0.054(9) -0.009(11) 0.016(10)
F7 0.15(2) 0.052(11) 0.047(7) 0.013(7) -0.008(9) 0.004(12)
F8 0.087(10) 0.14(2) 0.19(3) -0.06(2) -0.051(15) -0.002(11)
B1 0.088(10) 0.066(9) 0.047(7) 0.009(6) -0.020(6) -0.005(6)
B2 0.068(8) 0.063(7) 0.051(7) 0.014(7) -0.006(6) 0.011(6)
C40 0.035(10) 0.050(9) 0.036(11) -0.005(11) 0.003(7) -0.009(10)
C41 0.042(12) 0.051(9) 0.015(12) -0.005(10) -0.002(9) -0.009(8)
Ag9 0.08(2) 0.048(16) 0.046(12) -0.017(18) 0.013(13) -0.024(17)
F9 0.23(4) 0.18(3) 0.081(13) 0.010(17) -0.049(17) -0.10(3)
F10 0.17(3) 0.12(2) 0.17(3) 0.08(3) 0.12(3) 0.09(2)
F11 0.082(16) 0.23(3) 0.19(4) 0.11(3) -0.004(16) 0.066(19)
C42 0.26(9) 0.25(8) 0.09(4) 0.04(4) -0.07(5) -0.17(7)
F12 0.09(2) 0.16(4) 0.055(18) 0.046(19) -0.033(14) -0.03(2)
F13 0.11(2) 0.09(2) 0.18(5) 0.06(2) -0.07(3) -0.020(16)
F14 0.23(6) 0.13(3) 0.10(3) -0.05(3) 0.01(3) -0.07(3)
F15 0.10(2) 0.07(2) 0.09(3) 0.02(2) -0.042(19) -0.015(17)
F16 0.26(4) 0.117(16) 0.10(2) -0.042(19) 0.04(3) -0.09(2)

loop_
_atom_type_symbol
_atom_type_description
_atom_type_scat_dispersion_real
_atom_type_scat_dispersion_imag
_atom_type_scat_source
C C 0.0033 0.0016 'International Tables Vol C Tables 4.2.6.8 and 6.1.1.4'
H H 0.0000 0.0000 'International Tables Vol C Tables 4.2.6.8 and 6.1.1.4'
Ag Ag -0.8971 1.1015 'International Tables Vol C Tables 4.2.6.8 and 6.1.1.4'
B B 0.0013 0.0007 'International Tables Vol C Tables 4.2.6.8 and 6.1.1.4'
Cl Cl 0.1484 0.1585 'International Tables Vol C Tables 4.2.6.8 and 6.1.1.4'
F F 0.0171 0.0103 'International Tables Vol C Tables 4.2.6.8 and 6.1.1.4'
N N 0.0061 0.0033 'International Tables Vol C Tables 4.2.6.8 and 6.1.1.4'

loop_
_geom_angle_atom_site_label_1
_geom_angle_atom_site_label_2
_geom_angle_atom_site_label_3
_geom_angle
_geom_angle_site_symmetry_1
_geom_angle_site_symmetry_3
_geom_angle_publ_flag
N1 Ag1 N2 178.3(5) . . ?
N4 Ag2 N3 176.6(4) . . ?
C8 N3 Ag2 120.2(9) . . ?
C8 N3 C9 117.2(11) . . ?
C9 N3 Ag2 122.6(9) . . ?
C3 N4 Ag2 119.8(10) . . ?
C3 N4 C14 119.0(12) . . ?
C14 N4 Ag2 121.1(9) . . ?
C10 N1 Ag1 120.3(9) . . ?
C10 N1 C18 117.3(13) . . ?
C18 N1 Ag1 122.2(11) . . ?
C13 N2 Ag1 120.9(10) . . ?
C30 N2 Ag1 120.3(10) . . ?
C30 N2 C13 118.8(13) . . ?
C6 C1 C2 178.9(15) . . ?
C4 C2 C1 120.7(12) . . ?
C31 C2 C1 118.3(12) . . ?
C31 C2 C4 120.9(12) . . ?
N4 C3 H3 119.2 . . ?
N4 C3 C15 121.5(13) . . ?
C15 C3 H3 119.2 . . ?
C2 C4 C41 116.6(17) . . ?
C2 C4 Ag9 122.1(12) . . ?
C25 C4 C2 118.6(12) . . ?
C25 C4 C41 124.7(18) . . ?
C25 C4 Ag9 119.2(13) . . ?
C23 C5 C12 121.3(12) . . ?
C27 C5 C12 119.4(15) . . ?
C27 C5 C23 119.2(15) . . ?
C1 C6 C14 176.5(15) . . ?
C8 C7 H7 120.0 . . ?
C32 C7 H7 120.0 . . ?
C32 C7 C8 120.0(13) . . ?
N3 C8 C7 122.2(12) . . ?
N3 C8 C40 118.4(15) . . ?
N3 C8 Ag9 119.6(12) . . ?
C7 C8 C40 119.1(16) . . ?
C7 C8 Ag9 118.2(12) . . ?
N3 C9 H9 119.4 . . ?
C17 C9 N3 121.2(13) . . ?
C17 C9 H9 119.4 . . ?
N1 C10 C20 116.6(13) . . ?
N1 C10 C28 122.3(14) . . ?
C28 C10 C20 121.1(14) . . ?
C15 C11 H11 119.7 . . ?
C15 C11 C19 120.6(13) . . ?
C19 C11 H11 119.7 . . ?
C22 C12 C5 177.0(17) . . ?
N2 C13 C21 122.2(14) . . ?
N2 C13 C22 116.2(14) . . ?
C21 C13 C22 121.5(14) . . ?
N4 C14 C6 116.3(13) . . ?
N4 C14 C19 121.6(12) . . ?
C19 C14 C6 122.1(13) . . ?
C3 C15 H15 120.5 . . ?
C11 C15 C3 119.0(13) . . ?
C11 C15 H15 120.5 . . ?
C25 C16 H16 120.0 . . ?
C26 C16 H16 120.0 . . ?
C26 C16 C25 119.9(12) . . ?
C9 C17 H17 118.7 . . ?
C9 C17 C32 122.5(14) . . ?
C32 C17 H17 118.7 . . ?
N1 C18 H18 118.6 . . ?
N1 C18 C34 122.7(15) . . ?
C34 C18 H18 118.6 . . ?
C11 C19 H19 120.9 . . ?
C14 C19 C11 118.3(13) . . ?
C14 C19 H19 120.9 . . ?
C29 C20 C10 178.3(17) . . ?
C13 C21 H21 121.5 . . ?
C24 C21 C13 117.1(16) . . ?
C24 C21 H21 121.5 . . ?
C12 C22 C13 177.9(17) . . ?
C5 C23 C29 120.6(13) . . ?
C37 C23 C5 121.2(14) . . ?
C37 C23 C29 118.1(14) . . ?
C21 C24 H24 119.4 . . ?
C21 C24 C36 121.2(16) . . ?
C36 C24 H24 119.4 . . ?
C4 C25 H25 119.2 . . ?
C16 C25 C4 121.6(13) . . ?
C16 C25 H25 119.2 . . ?
C16 C26 H26 120.3 . . ?
C16 C26 C31 119.4(13) . . ?
C31 C26 H26 120.3 . . ?
C5 C27 H27 119.8 . . ?
C38 C27 C5 120.5(17) . . ?
C38 C27 H27 119.8 . . ?
C10 C28 H28 120.3 . . ?
C10 C28 C39 119.4(16) . . ?
C39 C28 H28 120.3 . . ?
C20 C29 C23 176.9(15) . . ?
N2 C30 H30 118.7 . . ?
N2 C30 C36 122.5(16) . . ?
C36 C30 H30 118.7 . . ?
C2 C31 C26 119.4(14) . . ?
C2 C31 H31 120.3 . . ?
C26 C31 H31 120.3 . . ?
C7 C32 H32 121.6 . . ?
C17 C32 C7 116.8(14) . . ?
C17 C32 H32 121.6 . . ?
Cl2 C33 H33A 109.4 . . ?
Cl2 C33 H33B 109.4 . . ?
Cl1 C33 Cl2 111.3(9) . . ?
Cl1 C33 H33A 109.4 . . ?
Cl1 C33 H33B 109.4 . . ?
H33A C33 H33B 108.0 . . ?
C18 C34 H34 120.1 . . ?
C39 C34 C18 119.9(16) . . ?
C39 C34 H34 120.1 . . ?
C37 C35 H35 119.4 . . ?
C38 C35 H35 119.4 . . ?
C38 C35 C37 121.2(17) . . ?
C24 C36 H36 120.9 . . ?
C30 C36 C24 118.2(16) . . ?
C30 C36 H36 120.9 . . ?
C23 C37 C35 117.4(17) . . ?
C23 C37 H37 121.3 . . ?
C35 C37 H37 121.3 . . ?
C27 C38 C35 120.4(17) . . ?
C27 C38 H38 119.8 . . ?
C35 C38 H38 119.8 . . ?
C28 C39 H39 120.9 . . ?
C34 C39 C28 118.2(16) . . ?
C34 C39 H39 120.9 . . ?
F2 B1 F1 104.3(17) . . ?
F2 B1 F5 112.9(18) . . ?
F2 B1 F6 116(2) . . ?
F5 B1 F1 106.2(17) . . ?
F6 B1 F1 103.7(18) . . ?
F6 B1 F5 112.0(19) . . ?
F13 B1 F12 100(3) . . ?
F13 B1 F14 110(4) . . ?
F14 B1 F12 99(4) . . ?
F15 B1 F12 109(3) . . ?
F15 B1 F13 114(3) . . ?
F15 B1 F14 121(4) . . ?
F3 B2 F7 103(2) . . ?
F4 B2 F3 133(3) . . ?
F4 B2 F7 107(2) . . ?
F4 B2 F8 109(3) . . ?
F8 B2 F3 99(2) . . ?
F8 B2 F7 102(2) . . ?
F10 B2 F9 111(4) . . ?
F10 B2 F16 128(4) . . ?
F11 B2 F9 100(3) . . ?
F11 B2 F10 124(3) . . ?
F11 B2 F16 91(4) . . ?
F16 B2 F9 97(3) . . ?
C41 C40 C8 174(4) . . ?
C40 C41 C4 169(5) . . ?
C4 Ag9 C8 172.9(15) . . ?
Cl4 C42 Cl3 101(3) . . ?
Cl4 C42 H42A 111.7 . . ?
Cl4 C42 H42B 111.7 . . ?
Cl3 C42 H42A 111.7 . . ?
Cl3 C42 H42B 111.7 . . ?
H42A C42 H42B 109.4 . . ?

loop_
_geom_bond_atom_site_label_1
_geom_bond_atom_site_label_2
_geom_bond_distance
_geom_bond_site_symmetry_2
_geom_bond_publ_flag
Ag1 N1 2.107(12) . ?
Ag1 N2 2.116(12) . ?
Ag2 N3 2.122(10) . ?
Ag2 N4 2.098(11) . ?
Cl2 C33 1.768(15) . ?
Cl1 C33 1.731(16) . ?
N3 C8 1.353(16) . ?
N3 C9 1.365(16) . ?
Cl4 C42 1.79(5) . ?
N4 C3 1.347(16) . ?
N4 C14 1.366(17) . ?
N1 C10 1.356(18) . ?
N1 C18 1.358(17) . ?
Cl3 C42 1.87(6) . ?
N2 C13 1.363(18) . ?
N2 C30 1.325(19) . ?
C1 C2 1.441(19) . ?
C1 C6 1.141(17) . ?
C2 C4 1.395(17) . ?
C2 C31 1.379(18) . ?
C3 H3 0.9500 . ?
C3 C15 1.399(19) . ?
C4 C25 1.383(18) . ?
C4 C41 1.48(2) . ?
C4 Ag9 1.97(2) . ?
C5 C12 1.45(2) . ?
C5 C23 1.404(19) . ?
C5 C27 1.385(19) . ?
F1 B1 1.46(3) . ?
C6 C14 1.45(2) . ?
F2 B1 1.32(2) . ?
C7 H7 0.9500 . ?
C7 C8 1.382(18) . ?
C7 C32 1.375(19) . ?
C8 C40 1.44(2) . ?
C8 Ag9 2.10(2) . ?
C9 H9 0.9500 . ?
C9 C17 1.347(18) . ?
C10 C20 1.44(2) . ?
C10 C28 1.364(19) . ?
C11 H11 0.9500 . ?
C11 C15 1.352(19) . ?
C11 C19 1.401(18) . ?
C12 C22 1.13(2) . ?
C13 C21 1.41(2) . ?
C13 C22 1.45(2) . ?
C14 C19 1.377(19) . ?
C15 H15 0.9500 . ?
C16 H16 0.9500 . ?
C16 C25 1.379(18) . ?
C16 C26 1.379(19) . ?
C17 H17 0.9500 . ?
C17 C32 1.367(19) . ?
C18 H18 0.9500 . ?
C18 C34 1.37(2) . ?
C19 H19 0.9500 . ?
C20 C29 1.19(2) . ?
C21 H21 0.9500 . ?
C21 C24 1.35(2) . ?
F3 B2 1.33(3) . ?
C23 C29 1.44(2) . ?
C23 C37 1.38(2) . ?
F4 B2 1.29(3) . ?
C24 H24 0.9500 . ?
C24 C36 1.40(2) . ?
C25 H25 0.9500 . ?
C26 H26 0.9500 . ?
C26 C31 1.421(19) . ?
C27 H27 0.9500 . ?
C27 C38 1.36(2) . ?
C28 H28 0.9500 . ?
C28 C39 1.41(2) . ?
C30 H30 0.9500 . ?
C30 C36 1.38(2) . ?
C31 H31 0.9500 . ?
C32 H32 0.9500 . ?
C33 H33A 0.9900 . ?
C33 H33B 0.9900 . ?
C34 H34 0.9500 . ?
C34 C39 1.36(2) . ?
C35 H35 0.9500 . ?
C35 C37 1.41(2) . ?
C35 C38 1.37(3) . ?
C36 H36 0.9500 . ?
C37 H37 0.9500 . ?
F5 B1 1.37(2) . ?
C38 H38 0.9500 . ?
C39 H39 0.9500 . ?
F6 B1 1.34(2) . ?
F7 B2 1.43(3) . ?
F8 B2 1.31(3) . ?
B1 F12 1.49(4) . ?
B1 F13 1.33(4) . ?
B1 F14 1.35(5) . ?
B1 F15 1.31(4) . ?
B2 F9 1.48(3) . ?
B2 F10 1.27(3) . ?
B2 F11 1.22(4) . ?
B2 F16 1.40(4) . ?
C40 C41 1.159(19) . ?
C42 H42A 0.9900 . ?
C42 H42B 0.9900 . ?
